data_2008676
loop_
_publ_author_name
'Gomes, Ligia'
'Pereira, Eulalia'
'de Castro, Baltazar'

_publ_section_title
;
 A nickel complex with a tetradentate N~2~S~2~ Schiff base ligand
;
_journal_issue 7
_journal_name_full 'Acta Crystallographica Section C'
_journal_page_first 1061
_journal_page_last 1063
_journal_paper_doi 10.1107/S0108270199004163
_journal_volume 55
_journal_year 1999
_chemical_formula_iupac '[Ni (C17 H16 N2 S2)], 0.25C4 H8 O1'
_chemical_formula_moiety 'C17 H16 N2 Ni S2, 0.25C4 H8 O2'
_chemical_formula_structural 'Ni (C17 H16 S2 N2) O0.50 C1 H2'
_chemical_formula_sum 'C18 H18 N2 Ni O0.5 S2'
_chemical_formula_weight 393.17
_chemical_name_common Ni(t-salpd)
_chemical_name_systematic ?
_space_group_IT_number 14
_symmetry_cell_setting monoclinic
_symmetry_space_group_name_Hall '-P 2ybc'
_symmetry_space_group_name_H-M 'P 1 21/c 1'
_audit_creation_method SHELXL
_cell_angle_alpha 90.00
_cell_angle_beta 91.320(10)
_cell_angle_gamma 90.00
_cell_formula_units_Z 8
_cell_length_a 17.000(2)
_cell_length_b 14.369(2)
_cell_length_c 13.485(2)
_cell_measurement_reflns_used 1580
_cell_measurement_temperature 298(2)
_cell_measurement_theta_max 28.2
_cell_measurement_theta_min 4.8
_cell_volume 3293.1(8)
_computing_cell_refinement 'CELL in IPDS'
_computing_data_collection 'EXPOSE in IPDS (Stoe & Cie, 1996)'
_computing_data_reduction 'INTEGRATE in IPDS'
_computing_molecular_graphics 'ORTEPII (Johnson, 1976)'
_computing_publication_material SHELXL93
_computing_structure_refinement 'SHELXL93 (Sheldrick, 1993)'
_computing_structure_solution 'SHELXS86 (Sheldrick, 1990)'
_diffrn_ambient_temperature 298(2)
_diffrn_measurement_device 'Stoe IPDS'
_diffrn_measurement_method area-detector
_diffrn_radiation_monochromator graphite
_diffrn_radiation_source 'fine-focus sealed tube'
_diffrn_radiation_type MoK\a
_diffrn_radiation_wavelength 0.71073
_diffrn_reflns_av_R_equivalents 0.044
_diffrn_reflns_av_sigmaI/netI 0.0275
_diffrn_reflns_limit_h_max 22
_diffrn_reflns_limit_h_min -23
_diffrn_reflns_limit_k_max 19
_diffrn_reflns_limit_k_min -18
_diffrn_reflns_limit_l_max 17
_diffrn_reflns_limit_l_min -17
_diffrn_reflns_number 32839
_diffrn_reflns_theta_max 29.49
_diffrn_reflns_theta_min 5.10
_diffrn_standards_decay_% 0
_diffrn_standards_interval_time 90
_diffrn_standards_number 3
_exptl_absorpt_coefficient_mu 1.435
_exptl_absorpt_correction_T_max 0.891
_exptl_absorpt_correction_T_min 0.778
_exptl_absorpt_correction_type numerical
_exptl_absorpt_process_details '(X-RED in IPDS; Stoe & Cie, 1996)'
_exptl_crystal_colour brown
_exptl_crystal_density_diffrn 1.586
_exptl_crystal_description block
_exptl_crystal_F_000 1632
_exptl_crystal_size_max 0.5
_exptl_crystal_size_mid 0.4
_exptl_crystal_size_min 0.2
_refine_diff_density_max 0.432
_refine_diff_density_min -0.454
_refine_ls_extinction_coef 0.0087(7)
_refine_ls_extinction_method SHELXL93
_refine_ls_goodness_of_fit_all 1.215
_refine_ls_goodness_of_fit_obs 1.217
_refine_ls_hydrogen_treatment refxyz
_refine_ls_matrix_type full
_refine_ls_number_parameters 569
_refine_ls_number_reflns 7704
_refine_ls_number_restraints 0
_refine_ls_restrained_S_all 1.280
_refine_ls_restrained_S_obs 1.217
_refine_ls_R_factor_all 0.067
_refine_ls_R_factor_obs 0.043
_refine_ls_shift/su_max 0.001
_refine_ls_shift/su_mean 0.000
_refine_ls_structure_factor_coef Fsqd
_refine_ls_weighting_details 'w = 1/[\s^2^(Fo^2^)+(0.0400P)^2^+1.6555P] where P = (Fo^2^+2Fc^2^)/3'
_refine_ls_weighting_scheme calc
_refine_ls_wR_factor_all 0.121
_refine_ls_wR_factor_obs 0.099
_reflns_number_observed 6272
_reflns_number_total 8343
_reflns_observed_criterion I>2\s(I)
_cod_data_source_file gd1011.cif
_cod_data_source_block gd1011
_cod_depositor_comments
;
The following automatic conversions were performed:

'_refine_ls_weighting_scheme' value 'calc w =
1/[\s^2^(Fo^2^)+(0.0400P)^2^+1.6555P] where P = (Fo^2^+2Fc^2^)/3' was
changed to 'calc'. New tag '_refine_ls_weighting_details' was
created. The value of the new tag was set to 'w =
1/[\s^2^(Fo^2^)+(0.0400P)^2^+1.6555P] where P = (Fo^2^+2Fc^2^)/3'.

Automatic conversion script
Id: cif_fix_values 3143 2015-03-26 13:38:13Z robertas 
;
_cod_original_sg_symbol_H-M 'P 21/c'
_cod_original_formula_sum 'C18 H18 N2 Ni O0.50 S2'
_cod_database_code 2008676

loop_
_symmetry_equiv_pos_as_xyz
'x, y, z'
'-x, y+1/2, -z+1/2'
'-x, -y, -z'
'x, -y-1/2, z-1/2'

loop_
_atom_site_aniso_label
_atom_site_aniso_U_11
_atom_site_aniso_U_22
_atom_site_aniso_U_33
_atom_site_aniso_U_12
_atom_site_aniso_U_13
_atom_site_aniso_U_23
Ni1 0.0397(2) 0.0532(2) 0.0387(2) 0.00146(14) 0.00059(12) -0.00454(14)
S1 0.0702(5) 0.0576(4) 0.0434(4) 0.0000(4) 0.0084(3) -0.0081(3)
S2 0.0715(5) 0.0589(4) 0.0428(4) -0.0093(4) 0.0066(3) -0.0038(3)
N2 0.0361(10) 0.0608(14) 0.0447(12) 0.0021(10) 0.0023(9) -0.0047(10)
N1 0.0447(11) 0.0632(15) 0.0426(11) 0.0063(11) -0.0037(9) -0.0061(11)
C1 0.0503(14) 0.0480(14) 0.0521(15) 0.0089(12) -0.0015(12) -0.0034(12)
C2 0.066(2) 0.057(2) 0.061(2) 0.0044(15) -0.0073(15) -0.0073(15)
C3 0.068(2) 0.066(2) 0.096(3) -0.007(2) -0.009(2) -0.012(2)
C4 0.079(2) 0.075(2) 0.097(3) -0.018(2) 0.013(2) 0.002(2)
C5 0.080(2) 0.072(2) 0.065(2) -0.007(2) 0.014(2) 0.004(2)
C6 0.059(2) 0.054(2) 0.0493(15) 0.0029(13) 0.0032(12) 0.0000(12)
C7 0.063(2) 0.060(2) 0.0411(14) 0.0088(14) -0.0002(12) 0.0016(13)
C8 0.053(2) 0.081(2) 0.052(2) 0.004(2) -0.0145(14) -0.003(2)
C9 0.068(2) 0.079(2) 0.042(2) -0.008(2) -0.0029(14) -0.0095(15)
C10 0.056(2) 0.069(2) 0.050(2) 0.001(2) 0.0135(13) -0.0109(15)
C11 0.0445(14) 0.057(2) 0.055(2) 0.0061(12) -0.0021(12) -0.0111(14)
C12 0.0440(13) 0.054(2) 0.056(2) 0.0024(12) -0.0068(12) -0.0026(13)
C13 0.073(2) 0.057(2) 0.069(2) 0.001(2) -0.010(2) -0.004(2)
C14 0.090(3) 0.056(2) 0.080(3) -0.007(2) -0.016(2) 0.010(2)
C15 0.068(2) 0.070(2) 0.068(2) -0.005(2) -0.007(2) 0.018(2)
C16 0.052(2) 0.064(2) 0.059(2) 0.0007(14) -0.0009(13) 0.007(2)
C17 0.0411(13) 0.059(2) 0.0501(15) 0.0028(12) -0.0040(11) 0.0017(13)
Ni2 0.0420(2) 0.0535(2) 0.0461(2) -0.00159(14) 0.00162(14) -0.0025(2)
S3 0.0676(5) 0.0688(5) 0.0516(4) -0.0168(4) 0.0103(3) -0.0104(4)
S4 0.0765(5) 0.0622(5) 0.0491(4) -0.0079(4) -0.0020(4) 0.0027(3)
N3 0.0386(10) 0.0584(14) 0.0500(12) 0.0015(10) -0.0018(9) -0.0018(11)
N4 0.0399(11) 0.0581(14) 0.0496(12) 0.0021(10) 0.0045(9) -0.0003(11)
C1A 0.0430(13) 0.060(2) 0.060(2) 0.0022(12) 0.0032(12) -0.0111(14)
C2A 0.060(2) 0.071(2) 0.064(2) -0.006(2) 0.005(2) -0.015(2)
C3A 0.057(2) 0.069(2) 0.086(3) -0.007(2) -0.003(2) -0.026(2)
C4A 0.057(2) 0.060(2) 0.092(3) -0.006(2) -0.003(2) -0.006(2)
C5A 0.056(2) 0.056(2) 0.078(2) -0.0027(14) -0.003(2) 0.002(2)
C6A 0.0438(13) 0.052(2) 0.064(2) 0.0043(12) -0.0011(12) -0.0036(13)
C7A 0.0462(14) 0.055(2) 0.058(2) 0.0042(12) 0.0008(12) 0.0057(14)
C8A 0.055(2) 0.071(2) 0.054(2) -0.002(2) -0.0090(13) 0.004(2)
C9A 0.065(2) 0.073(2) 0.049(2) -0.010(2) 0.0075(15) -0.002(2)
C10A 0.049(2) 0.076(2) 0.060(2) -0.0039(15) 0.0135(14) -0.007(2)
C11A 0.0509(15) 0.056(2) 0.052(2) 0.0035(13) 0.0036(12) -0.0078(13)
C12A 0.0486(14) 0.052(2) 0.062(2) 0.0026(12) -0.0013(13) -0.0013(13)
C13A 0.062(2) 0.058(2) 0.075(2) -0.0048(15) -0.003(2) -0.006(2)
C14A 0.063(2) 0.060(2) 0.101(3) -0.009(2) -0.004(2) -0.001(2)
C15A 0.064(2) 0.058(2) 0.103(3) -0.002(2) 0.013(2) 0.014(2)
C16A 0.067(2) 0.062(2) 0.067(2) 0.005(2) 0.008(2) 0.010(2)
C17A 0.0492(14) 0.052(2) 0.060(2) 0.0058(12) 0.0025(12) 0.0049(13)
O1 0.0701(14) 0.0586(13) 0.0715(14) -0.0026(11) 0.0002(11) -0.0043(11)
C18 0.069(2) 0.072(2) 0.076(2) 0.006(2) -0.008(2) 0.004(2)
C19 0.075(2) 0.057(2) 0.081(3) 0.008(2) 0.003(2) -0.001(2)

loop_
_atom_site_label
_atom_site_fract_x
_atom_site_fract_y
_atom_site_fract_z
_atom_site_U_iso_or_equiv
_atom_site_thermal_displace_type
_atom_site_calc_flag
_atom_site_refinement_flags
_atom_site_occupancy
_atom_site_disorder_group
_atom_site_type_symbol
Ni1 0.63635(2) 0.08779(2) 0.07678(2) 0.04390(12) Uani d . 1 . Ni
S1 0.63876(5) 0.21494(6) 0.16407(5) 0.0570(2) Uani d . 1 . S
S2 0.62858(5) 0.02178(6) 0.21893(5) 0.0577(2) Uani d . 1 . S
N2 0.64900(12) -0.0238(2) 0.0011(2) 0.0472(5) Uani d . 1 . N
N1 0.62722(13) 0.1595(2) -0.0421(2) 0.0503(5) Uani d . 1 . N
C1 0.7001(2) 0.2882(2) 0.1028(2) 0.0502(6) Uani d . 1 . C
C2 0.7452(2) 0.3493(2) 0.1589(3) 0.0617(8) Uani d . 1 . C
H2 0.743(2) 0.347(3) 0.228(3) 0.076(11) Uiso d . 1 . H
C3 0.7900(2) 0.4131(3) 0.1143(4) 0.0769(10) Uani d . 1 . C
H3 0.816(3) 0.452(3) 0.162(3) 0.105(15) Uiso d . 1 . H
C4 0.7923(3) 0.4189(3) 0.0127(4) 0.0837(11) Uani d . 1 . C
H4 0.823(3) 0.465(3) -0.021(3) 0.097(14) Uiso d . 1 . H
C5 0.7496(2) 0.3601(3) -0.0443(3) 0.0720(9) Uani d . 1 . C
H5 0.748(2) 0.364(3) -0.110(3) 0.077(12) Uiso d . 1 . H
C6 0.7036(2) 0.2936(2) -0.0011(2) 0.0539(7) Uani d . 1 . C
C7 0.6566(2) 0.2373(2) -0.0650(2) 0.0549(7) Uani d . 1 . C
H7 0.6459(17) 0.258(2) -0.132(2) 0.057(8) Uiso d . 1 . H
C8 0.5751(2) 0.1159(3) -0.1152(3) 0.0620(8) Uani d . 1 . C
H8A 0.558(2) 0.165(3) -0.157(3) 0.075(11) Uiso d . 1 . H
H8B 0.534(2) 0.098(2) -0.074(3) 0.064(10) Uiso d . 1 . H
C9 0.6112(2) 0.0337(3) -0.1644(2) 0.0630(8) Uani d . 1 . C
H9A 0.631(2) 0.054(3) -0.227(3) 0.076(11) Uiso d . 1 . H
H9B 0.575(2) -0.011(2) -0.181(2) 0.059(9) Uiso d . 1 . H
C10 0.6734(2) -0.0089(3) -0.1009(2) 0.0579(7) Uani d . 1 . C
H10A 0.716(2) 0.033(2) -0.096(2) 0.066(10) Uiso d . 1 . H
H10B 0.689(2) -0.069(3) -0.130(3) 0.072(10) Uiso d . 1 . H
C11 0.6424(2) -0.1100(2) 0.0269(2) 0.0521(6) Uani d . 1 . C
H11 0.6538(17) -0.157(2) -0.024(2) 0.053(8) Uiso d . 1 . H
C12 0.6195(2) -0.1478(2) 0.1193(2) 0.0515(6) Uani d . 1 . C
C13 0.6056(2) -0.2437(2) 0.1202(3) 0.0665(8) Uani d . 1 . C
H13 0.609(2) -0.277(3) 0.065(3) 0.071(11) Uiso d . 1 . H
C14 0.5812(2) -0.2879(3) 0.2038(3) 0.0757(10) Uani d . 1 . C
H14 0.575(3) -0.354(3) 0.199(3) 0.098(14) Uiso d . 1 . H
C15 0.5716(2) -0.2368(3) 0.2892(3) 0.0690(9) Uani d . 1 . C
H15 0.5550(19) -0.264(2) 0.351(3) 0.067(10) Uiso d . 1 . H
C16 0.5867(2) -0.1434(2) 0.2914(3) 0.0583(7) Uani d . 1 . C
H16 0.582(2) -0.108(2) 0.348(3) 0.068(10) Uiso d . 1 . H
C17 0.6105(2) -0.0963(2) 0.2066(2) 0.0502(6) Uani d . 1 . C
Ni2 0.11084(2) 0.95555(3) 0.01842(3) 0.04720(12) Uani d . 1 . Ni
S3 0.11224(5) 1.04285(6) 0.14893(6) 0.0625(2) Uani d . 1 . S
S4 0.09371(5) 0.84528(6) 0.12558(6) 0.0626(2) Uani d . 1 . S
N3 0.11626(13) 1.0579(2) -0.0726(2) 0.0490(5) Uani d . 1 . N
N4 0.12081(13) 0.8689(2) -0.0883(2) 0.0491(5) Uani d . 1 . N
C1A 0.1588(2) 1.1458(2) 0.1250(2) 0.0542(7) Uani d . 1 . C
C2A 0.1881(2) 1.1956(3) 0.2063(3) 0.0652(8) Uani d . 1 . C
H2A 0.181(2) 1.173(3) 0.268(3) 0.073(11) Uiso d . 1 . H
C3A 0.2258(2) 1.2781(3) 0.1948(3) 0.0708(9) Uani d . 1 . C
H3A 0.2444(19) 1.312(3) 0.251(3) 0.069(10) Uiso d . 1 . H
C4A 0.2350(2) 1.3153(3) 0.1018(3) 0.0699(9) Uani d . 1 . C
H4A 0.261(2) 1.374(3) 0.089(3) 0.081(11) Uiso d . 1 . H
C5A 0.2058(2) 1.2690(2) 0.0215(3) 0.0634(8) Uani d . 1 . C
H5A 0.212(2) 1.291(3) -0.041(3) 0.072(11) Uiso d . 1 . H
C6A 0.1684(2) 1.1834(2) 0.0304(2) 0.0535(7) Uani d . 1 . C
C7A 0.1391(2) 1.1412(2) -0.0591(2) 0.0533(7) Uani d . 1 . C
H7A 0.1362(17) 1.179(2) -0.112(2) 0.057(9) Uiso d . 1 . H
C8A 0.0859(2) 1.0368(3) -0.1732(2) 0.0600(8) Uani d . 1 . C
H8AA 0.0766(18) 1.095(2) -0.213(2) 0.058(9) Uiso d . 1 . H
H8AB 0.039(2) 1.001(2) -0.165(2) 0.064(9) Uiso d . 1 . H
C9A 0.1390(2) 0.9748(3) -0.2292(2) 0.0624(8) Uani d . 1 . C
H9AA 0.111(2) 0.947(3) -0.278(3) 0.070(10) Uiso d . 1 . H
H9AB 0.177(2) 1.008(3) -0.253(3) 0.073(11) Uiso d . 1 . H
C10A 0.1734(2) 0.9002(3) -0.1641(3) 0.0613(8) Uani d . 1 . C
H10AA 0.2177(19) 0.928(2) -0.126(2) 0.059(9) Uiso d . 1 . H
H10AB 0.1881(19) 0.847(2) -0.206(3) 0.068(10) Uiso d . 1 . H
C11A 0.0917(2) 0.7885(2) -0.1014(2) 0.0529(7) Uani d . 1 . C
H11A 0.1028(19) 0.759(2) -0.159(2) 0.061(9) Uiso d . 1 . H
C12A 0.0446(2) 0.7386(2) -0.0352(2) 0.0541(7) Uani d . 1 . C
C13A 0.0045(2) 0.6629(2) -0.0749(3) 0.0650(8) Uani d . 1 . C
H13A 0.007(2) 0.654(3) -0.143(3) 0.078(11) Uiso d . 1 . H
C14A -0.0376(2) 0.6069(3) -0.0164(4) 0.0748(10) Uani d . 1 . C
H14A -0.061(2) 0.554(3) -0.050(3) 0.076(11) Uiso d . 1 . H
C15A -0.0383(2) 0.6238(3) 0.0837(4) 0.0749(10) Uani d . 1 . C
H15A -0.063(3) 0.588(3) 0.123(3) 0.097(14) Uiso d . 1 . H
C16A 0.0010(2) 0.6967(2) 0.1250(3) 0.0650(8) Uani d . 1 . C
H16A -0.0005(18) 0.710(2) 0.191(3) 0.059(9) Uiso d . 1 . H
C17A 0.0430(2) 0.7569(2) 0.0663(2) 0.0535(7) Uani d . 1 . C
O1 0.55214(14) 0.5707(2) 0.0183(2) 0.0668(6) Uani d . 1 . O
C18 0.5657(3) 0.4783(3) 0.0506(3) 0.0724(9) Uani d . 1 . C
H18A 0.545(2) 0.469(3) 0.124(3) 0.086(12) Uiso d . 1 . H
H18B 0.619(2) 0.469(3) 0.043(3) 0.080(12) Uiso d . 1 . H
C19 0.4739(2) 0.5889(3) 0.0160(3) 0.0710(9) Uani d . 1 . C
H19A 0.459(2) 0.584(2) 0.087(3) 0.070(10) Uiso d . 1 . H
H19B 0.469(2) 0.653(3) -0.009(3) 0.086(12) Uiso d . 1 . H

loop_
_atom_type_symbol
_atom_type_description
_atom_type_scat_dispersion_real
_atom_type_scat_dispersion_imag
_atom_type_scat_source
C C 0.0033 0.0016 'International Tables Vol C Tables 4.2.6.8 and 6.1.1.4'
O O 0.0106 0.0060 'International Tables Vol C Tables 4.2.6.8 and 6.1.1.4'
S S 0.1246 0.1234 'International Tables Vol C Tables 4.2.6.8 and 6.1.1.4'
N N 0.0061 0.0033 'International Tables Vol C Tables 4.2.6.8 and 6.1.1.4'
Ni Ni 0.3393 1.1124 'International Tables Vol C Tables 4.2.6.8 and 6.1.1.4'
H H 0.0000 0.0000 'International Tables Vol C Tables 4.2.6.8 and 6.1.1.4'

loop_
_geom_angle_atom_site_label_1
_geom_angle_atom_site_label_2
_geom_angle_atom_site_label_3
_geom_angle_site_symmetry_1
_geom_angle_site_symmetry_3
_geom_angle
_geom_angle_publ_flag
N1 Ni1 N2 . . 90.70(10) yes
N1 Ni1 S2 . . 169.55(7) ?
N2 Ni1 S2 . . 96.66(7) yes
N1 Ni1 S1 . . 90.07(8) yes
N2 Ni1 S1 . . 172.48(7) ?
S2 Ni1 S1 . . 83.60(3) yes
C1 S1 Ni1 . . 105.10(10) ?
C17 S2 Ni1 . . 111.22(10) ?
C11 N2 C10 . . 115.1(3) ?
C11 N2 Ni1 . . 130.3(2) ?
C10 N2 Ni1 . . 114.6(2) ?
C7 N1 C8 . . 116.9(3) ?
C7 N1 Ni1 . . 131.1(2) ?
C8 N1 Ni1 . . 112.0(2) ?
C2 C1 C6 . . 118.3(3) ?
C2 C1 S1 . . 117.7(2) ?
C6 C1 S1 . . 123.8(2) ?
C3 C2 C1 . . 120.2(4) ?
C3 C2 H2 . . 121.(2) ?
C1 C2 H2 . . 119.(2) ?
C2 C3 C4 . . 121.2(4) ?
C2 C3 H3 . . 111.(3) ?
C4 C3 H3 . . 128.(3) ?
C5 C4 C3 . . 120.3(4) ?
C5 C4 H4 . . 117.(3) ?
C3 C4 H4 . . 123.(3) ?
C4 C5 C6 . . 120.0(4) ?
C4 C5 H5 . . 122.(3) ?
C6 C5 H5 . . 118.(3) ?
C5 C6 C1 . . 120.0(3) ?
C5 C6 C7 . . 117.3(3) ?
C1 C6 C7 . . 122.6(3) ?
N1 C7 C6 . . 125.2(3) ?
N1 C7 H7 . . 115.4(18) ?
C6 C7 H7 . . 119.3(18) ?
N1 C8 C9 . . 113.0(3) ?
N1 C8 H8A . . 105.(2) ?
C9 C8 H8A . . 117.(2) ?
N1 C8 H8B . . 100.(2) ?
C9 C8 H8B . . 112.(2) ?
H8A C8 H8B . . 110.(3) ?
C10 C9 C8 . . 111.5(3) ?
C10 C9 H9A . . 112.(2) ?
C8 C9 H9A . . 108.(2) ?
C10 C9 H9B . . 108.(2) ?
C8 C9 H9B . . 113.(2) ?
H9A C9 H9B . . 105.(3) ?
N2 C10 C9 . . 113.1(3) ?
N2 C10 H10A . . 105.(2) ?
C9 C10 H10A . . 108.(2) ?
N2 C10 H10B . . 110.(2) ?
C9 C10 H10B . . 109.(2) ?
H10A C10 H10B . . 112.(3) ?
N2 C11 C12 . . 129.1(3) ?
N2 C11 H11 . . 116.7(17) ?
C12 C11 H11 . . 114.3(17) ?
C13 C12 C17 . . 119.4(3) ?
C13 C12 C11 . . 115.7(3) ?
C17 C12 C11 . . 124.8(3) ?
C14 C13 C12 . . 121.3(4) ?
C14 C13 H13 . . 118.(2) ?
C12 C13 H13 . . 120.(2) ?
C13 C14 C15 . . 119.1(4) ?
C13 C14 H14 . . 116.(3) ?
C15 C14 H14 . . 125.(3) ?
C16 C15 C14 . . 121.0(4) ?
C16 C15 H15 . . 115.(2) ?
C14 C15 H15 . . 124.(2) ?
C15 C16 C17 . . 121.1(3) ?
C15 C16 H16 . . 122.(2) ?
C17 C16 H16 . . 117.(2) ?
C16 C17 C12 . . 118.1(3) ?
C16 C17 S2 . . 116.8(2) ?
C12 C17 S2 . . 125.1(2) ?
N4 Ni2 N3 . . 90.67(10) yes
N4 Ni2 S3 . . 172.20(7) ?
N3 Ni2 S3 . . 94.36(8) yes
N4 Ni2 S4 . . 92.36(8) yes
N3 Ni2 S4 . . 174.39(7) ?
S3 Ni2 S4 . . 83.14(4) yes
C1A S3 Ni2 . . 110.15(11) ?
C17A S4 Ni2 . . 107.64(11) ?
C7A N3 C8A . . 115.2(3) ?
C7A N3 Ni2 . . 130.5(2) ?
C8A N3 Ni2 . . 114.2(2) ?
C11A N4 C10A . . 115.5(3) ?
C11A N4 Ni2 . . 131.1(2) ?
C10A N4 Ni2 . . 113.3(2) ?
C2A C1A C6A . . 118.2(3) ?
C2A C1A S3 . . 117.0(3) ?
C6A C1A S3 . . 124.8(2) ?
C3A C2A C1A . . 121.4(4) ?
C3A C2A H2A . . 120.(2) ?
C1A C2A H2A . . 119.(2) ?
C2A C3A C4A . . 120.5(3) ?
C2A C3A H3A . . 121.(2) ?
C4A C3A H3A . . 119.(2) ?
C5A C4A C3A . . 119.4(4) ?
C5A C4A H4A . . 117.(2) ?
C3A C4A H4A . . 124.(2) ?
C4A C5A C6A . . 121.6(4) ?
C4A C5A H5A . . 122.(2) ?
C6A C5A H5A . . 116.(2) ?
C5A C6A C1A . . 119.0(3) ?
C5A C6A C7A . . 116.9(3) ?
C1A C6A C7A . . 124.0(3) ?
N3 C7A C6A . . 128.3(3) ?
N3 C7A H7A . . 116.(2) ?
C6A C7A H7A . . 116.(2) ?
N3 C8A C9A . . 112.9(3) ?
N3 C8A H8AA . . 111.9(18) ?
C9A C8A H8AA . . 108.3(18) ?
N3 C8A H8AB . . 106.2(19) ?
C9A C8A H8AB . . 105.(2) ?
H8AA C8A H8AB . . 112.(3) ?
C8A C9A C10A . . 111.4(3) ?
C8A C9A H9AA . . 109.(2) ?
C10A C9A H9AA . . 107.(2) ?
C8A C9A H9AB . . 109.(2) ?
C10A C9A H9AB . . 109.(2) ?
H9AA C9A H9AB . . 111.(3) ?
N4 C10A C9A . . 113.5(3) ?
N4 C10A H10AA . . 103.9(18) ?
C9A C10A H10AA . . 107.1(19) ?
N4 C10A H10AB . . 109.4(19) ?
C9A C10A H10AB . . 108.5(19) ?
H10AA C10A H10AB . . 115.(3) ?
N4 C11A C12A . . 126.9(3) ?
N4 C11A H11A . . 118.(2) ?
C12A C11A H11A . . 116.(2) ?
C13A C12A C17A . . 120.4(3) ?
C13A C12A C11A . . 115.9(3) ?
C17A C12A C11A . . 123.4(3) ?
C14A C13A C12A . . 120.5(4) ?
C14A C13A H13A . . 122.(2) ?
C12A C13A H13A . . 117.(2) ?
C13A C14A C15A . . 119.2(4) ?
C13A C14A H14A . . 115.(2) ?
C15A C14A H14A . . 126.(2) ?
C16A C15A C14A . . 121.7(4) ?
C16A C15A H15A . . 117.(3) ?
C14A C15A H15A . . 121.(3) ?
C15A C16A C17A . . 120.3(4) ?
C15A C16A H16A . . 123.(2) ?
C17A C16A H16A . . 117.(2) ?
C16A C17A C12A . . 117.8(3) ?
C16A C17A S4 . . 117.1(3) ?
C12A C17A S4 . . 125.0(2) ?
C19 O1 C18 . . 110.0(3) ?
O1 C18 C19 . 3_665 111.1(3) ?
O1 C18 H18A . . 110.(2) ?
C19 C18 H18A 3_665 . 109.(2) ?
O1 C18 H18B . . 105.(2) ?
C19 C18 H18B 3_665 . 106.(2) ?
H18A C18 H18B . . 116.(3) ?
O1 C19 C18 . 3_665 108.7(3) ?
O1 C19 H19A . . 104.(2) ?
C18 C19 H19A 3_665 . 115.(2) ?
O1 C19 H19B . . 106.(2) ?
C18 C19 H19B 3_665 . 112.(2) ?
H19A C19 H19B . . 111.(3) ?

loop_
_geom_bond_atom_site_label_1
_geom_bond_atom_site_label_2
_geom_bond_site_symmetry_2
_geom_bond_distance
_geom_bond_publ_flag
Ni1 N1 . 1.909(2) yes
Ni1 N2 . 1.916(2) yes
Ni1 S2 . 2.1454(8) yes
Ni1 S1 . 2.1733(8) yes
S1 C1 . 1.708(3) yes
S2 C17 . 1.731(3) yes
N2 C11 . 1.291(4) yes
N2 C10 . 1.462(4) yes
N1 C7 . 1.265(4) yes
N1 C8 . 1.452(4) yes
C1 C2 . 1.381(4) ?
C1 C6 . 1.406(4) ?
C2 C3 . 1.342(5) ?
C2 H2 . 0.94(4) ?
C3 C4 . 1.375(6) ?
C3 H3 . 0.95(5) ?
C4 C5 . 1.344(6) ?
C4 H4 . 0.96(4) ?
C5 C6 . 1.373(5) ?
C5 H5 . 0.88(4) ?
C6 C7 . 1.417(4) ?
C7 H7 . 0.97(3) ?
C8 C9 . 1.495(5) ?
C8 H8A . 0.94(4) ?
C8 H8B . 0.93(4) ?
C9 C10 . 1.476(5) ?
C9 H9A . 0.96(4) ?
C9 H9B . 0.91(3) ?
C10 H10A . 0.95(4) ?
C10 H10B . 0.99(4) ?
C11 C12 . 1.422(4) ?
C11 H11 . 0.99(3) ?
C12 C13 . 1.398(4) ?
C12 C17 . 1.402(4) ?
C13 C14 . 1.366(5) ?
C13 H13 . 0.89(4) ?
C14 C15 . 1.378(6) ?
C14 H14 . 0.95(4) ?
C15 C16 . 1.366(5) ?
C15 H15 . 0.97(3) ?
C16 C17 . 1.396(4) ?
C16 H16 . 0.92(3) ?
Ni2 N4 . 1.913(2) yes
Ni2 N3 . 1.919(2) yes
Ni2 S3 . 2.1610(9) yes
Ni2 S4 . 2.1686(9) yes
S3 C1A . 1.712(3) yes
S4 C17A . 1.721(3) yes
N3 C7A . 1.270(4) yes
N3 C8A . 1.472(4) yes
N4 C11A . 1.267(4) yes
N4 C10A . 1.445(4) yes
C1A C2A . 1.392(4) ?
C1A C6A . 1.398(4) ?
C2A C3A . 1.359(5) ?
C2A H2A . 0.90(4) ?
C3A C4A . 1.376(5) ?
C3A H3A . 0.95(3) ?
C4A C5A . 1.356(5) ?
C4A H4A . 0.96(4) ?
C5A C6A . 1.391(4) ?
C5A H5A . 0.91(4) ?
C6A C7A . 1.430(4) ?
C7A H7A . 0.90(3) ?
C8A C9A . 1.486(5) ?
C8A H8AA . 1.01(3) ?
C8A H8AB . 0.96(3) ?
C9A C10A . 1.496(5) ?
C9A H9AA . 0.90(4) ?
C9A H9AB . 0.87(4) ?
C10A H10AA . 0.99(3) ?
C10A H10AB . 0.99(3) ?
C11A C12A . 1.408(4) ?
C11A H11A . 0.91(3) ?
C12A C13A . 1.386(4) ?
C12A C17A . 1.395(4) ?
C13A C14A . 1.345(5) ?
C13A H13A . 0.93(4) ?
C14A C15A . 1.372(6) ?
C14A H14A . 0.97(4) ?
C15A C16A . 1.356(5) ?
C15A H15A . 0.86(4) ?
C16A C17A . 1.383(4) ?
C16A H16A . 0.91(3) ?
O1 C19 . 1.356(4) ?
O1 C18 . 1.415(4) ?
C18 C19 3_665 1.471(5) ?
C18 H18A . 1.07(4) ?
C18 H18B . 0.92(4) ?
C19 C18 3_665 1.471(5) ?
C19 H19A . 0.99(4) ?
C19 H19B . 0.98(4) ?
